data_7019558
loop_
_publ_author_name
'Deacon, Glen B.'
'Forsyth, Craig M.'
'Junk, Peter C.'
'Kelly, Rory P.'
'Urbatsch, Aron'
'Wang, Jun'

_publ_section_title
;
 The effects of light lanthanoid elements (La, Ce, Nd) on (Ar)CF-Ln
 coordination and C-F activation in
 N,N-dialkyl-N'-2,3,5,6-tetrafluorophenylethane-1,2-diaminate complexes.
;
_journal_issue 28
_journal_name_full 'Dalton transactions (Cambridge, England : 2003)'
_journal_page_first 8624
_journal_page_last 8634
_journal_paper_doi 10.1039/c2dt30604b
_journal_volume 41
_journal_year 2012
_chemical_formula_moiety 'C60 H66 Ce3 F27 N12,1.5(C7 H8)'
_chemical_formula_sum 'C70.5 H78 Ce3 F27 N12'
_chemical_formula_weight 2026.81
_chemical_name_common
;
hexa(N,N-dimethyl-N'-(2,3,5,6-
tetrafluorophenyl)ethylenediamine-F,N,N') -tris-fluoro-triscerium(iii)
toluene solvate
;
_chemical_name_systematic
;
hexa(N,N-dimethyl-N'-(2,3,5,6-tetrafluorophenyl)ethylenediamine-F,N,N')
-tris-fluoro-triscerium(iii) toluene solvate
;
_chemical_temperature_decomposition 521.15
_space_group_IT_number 148
_symmetry_cell_setting trigonal
_symmetry_space_group_name_Hall '-R 3'
_symmetry_space_group_name_H-M 'R -3 :H'
_atom_sites_solution_hydrogens geom
_atom_sites_solution_primary direct
_atom_sites_solution_secondary difmap
_audit_creation_method SHELXL-97
_cell_angle_alpha 90.00
_cell_angle_beta 90.00
_cell_angle_gamma 120.00
_cell_formula_units_Z 12
_cell_length_a 22.712(3)
_cell_length_b 22.712(3)
_cell_length_c 53.514(11)
_cell_measurement_reflns_used 51415
_cell_measurement_temperature 123(1)
_cell_measurement_theta_max 27.856
_cell_measurement_theta_min 1.285
_cell_volume 23906(7)
_computing_cell_refinement 'DENZO-SMN (Otwinowski & Minor, 1997)'
_computing_data_collection 'Collect (Hooft, 1999)'
_computing_data_reduction 'DENZO-SMN (Otwinowski & Minor, 1997)'
_computing_molecular_graphics 'X-Seed (Barbour, 1999)'
_computing_publication_material 'CIFTAB (Sheldrick, 1997)'
_computing_structure_refinement 'SHELXL-97 (Sheldrick, 1997)'
_computing_structure_solution 'SHELXS-97 (Sheldrick, 1990)'
_diffrn_ambient_temperature 123(1)
_diffrn_measured_fraction_theta_full 0.999
_diffrn_measured_fraction_theta_max 0.999
_diffrn_measurement_device_type 'Nonius KappaCCD'
_diffrn_measurement_method 'phi and omega scans'
_diffrn_radiation_monochromator graphite
_diffrn_radiation_source 'fine-focus sealed tube'
_diffrn_radiation_type MoK\a
_diffrn_radiation_wavelength 0.71073
_diffrn_reflns_av_R_equivalents 0.1634
_diffrn_reflns_av_sigmaI/netI 0.1293
_diffrn_reflns_limit_h_max 27
_diffrn_reflns_limit_h_min -26
_diffrn_reflns_limit_k_max 26
_diffrn_reflns_limit_k_min -25
_diffrn_reflns_limit_l_max 63
_diffrn_reflns_limit_l_min -62
_diffrn_reflns_number 42852
_diffrn_reflns_theta_full 25.00
_diffrn_reflns_theta_max 25.00
_diffrn_reflns_theta_min 1.28
_exptl_absorpt_coefficient_mu 1.796
_exptl_absorpt_correction_T_max 0.8846
_exptl_absorpt_correction_T_min 0.6623
_exptl_absorpt_correction_type empirical
_exptl_absorpt_process_details SORTAV
_exptl_crystal_colour colourless
_exptl_crystal_density_diffrn 1.689
_exptl_crystal_density_method 'not measured'
_exptl_crystal_description rhombus
_exptl_crystal_F_000 12024
_exptl_crystal_size_max 0.25
_exptl_crystal_size_mid 0.12
_exptl_crystal_size_min 0.07
_refine_diff_density_max 3.109
_refine_diff_density_min -0.961
_refine_diff_density_rms 0.186
_refine_ls_extinction_expression Fc^*^=kFc[1+0.001xFc^2^\l^3^/sin(2\q)]^-1/4^
_refine_ls_extinction_method SHELXL
_refine_ls_goodness_of_fit_ref 1.074
_refine_ls_hydrogen_treatment constr
_refine_ls_matrix_type full
_refine_ls_number_parameters 666
_refine_ls_number_reflns 9362
_refine_ls_number_restraints 36
_refine_ls_restrained_S_all 1.082
_refine_ls_R_factor_all 0.1573
_refine_ls_R_factor_gt 0.0641
_refine_ls_shift/su_max 0.001
_refine_ls_shift/su_mean 0.000
_refine_ls_structure_factor_coef Fsqd
_refine_ls_weighting_details 'calc w=1/[\s^2^(Fo^2^)+(0.2000P)^2^+0.0000P] where P=(Fo^2^+2Fc^2^)/3'
_refine_ls_weighting_scheme calc
_refine_ls_wR_factor_gt 0.1438
_refine_ls_wR_factor_ref 0.1894
_reflns_number_gt 4638
_reflns_number_total 9362
_reflns_threshold_expression >2sigma(I)
_cod_data_source_file c2dt30604b.txt
_cod_data_source_block '[CeF(p-HC6F4NC2H4NMe2)2]3.1.5PhMe.CIF'
_cod_depositor_comments
;
The following automatic conversions were performed:

'_chemical_melting_point' tag was changed to
'_chemical_temperature_decomposition' since the value had been given
as '248 C (dec.)'. The value '248 C (dec.)' was changed to '521.15' -
it was converted from degrees Celsius(C) to
Kelvins(K).

'_exptl_absorpt_correction_type' value 'Empirical'
changed to 'empirical' according to
/home/saulius/struct/CIF-dictionaries/cif_core.dic dictionary named
'cif_core.dic' version 2.4.1 from 2010-06-29.

Automatic conversion script
Id: cif_fix_values 1891 2012-01-12 08:04:46Z andrius 
;
_cod_original_cell_volume 23907(7)
_cod_original_sg_symbol_Hall -R3
_cod_original_sg_symbol_H-M R-3
_cod_original_formula_sum 'C70.50 H78 Ce3 F27 N12'
_cod_database_code 7019558

loop_
_symmetry_equiv_pos_as_xyz
'x, y, z'
'-y, x-y, z'
'-x+y, -x, z'
'x+2/3, y+1/3, z+1/3'
'-y+2/3, x-y+1/3, z+1/3'
'-x+y+2/3, -x+1/3, z+1/3'
'x+1/3, y+2/3, z+2/3'
'-y+1/3, x-y+2/3, z+2/3'
'-x+y+1/3, -x+2/3, z+2/3'
'-x, -y, -z'
'y, -x+y, -z'
'x-y, x, -z'
'-x+2/3, -y+1/3, -z+1/3'
'y+2/3, -x+y+1/3, -z+1/3'
'x-y+2/3, x+1/3, -z+1/3'
'-x+1/3, -y+2/3, -z+2/3'
'y+1/3, -x+y+2/3, -z+2/3'
'x-y+1/3, x+2/3, -z+2/3'

loop_
_atom_site_label
_atom_site_type_symbol
_atom_site_fract_x
_atom_site_fract_y
_atom_site_fract_z
_atom_site_U_iso_or_equiv
_atom_site_adp_type
_atom_site_occupancy
_atom_site_symmetry_multiplicity
_atom_site_calc_flag
_atom_site_refinement_flags
_atom_site_disorder_assembly
_atom_site_disorder_group
Ce1 Ce 0.29753(3) 0.53688(3) 0.058556(10) 0.02306(19) Uani 1 1 d . . .
F4 F 0.0910(3) 0.3528(3) 0.11701(11) 0.0498(17) Uani 1 1 d . . .
N1 N 0.2035(4) 0.4481(4) 0.08400(13) 0.028(2) Uani 1 1 d . . .
C1 C 0.1864(5) 0.4613(5) 0.10664(17) 0.025(2) Uani 1 1 d . . .
C53 C 0.0177(17) 0.7419(18) -0.0326(6) 0.167(8) Uiso 0.50 1 d PD A 2
H53 H 0.0284 0.7130 -0.0420 0.200 Uiso 0.50 1 calc PR A 2
Ce2 Ce 0.57399(3) 0.37074(3) 0.163623(10) 0.0281(2) Uani 1 1 d . . .
F3 F 0.0658(3) 0.3957(3) 0.15871(11) 0.0545(18) Uani 1 1 d . . .
N2 N 0.1895(4) 0.4492(4) 0.03184(14) 0.032(2) Uani 1 1 d . . .
C2 C 0.1319(5) 0.4193(5) 0.12273(18) 0.026(2) Uani 1 1 d . . .
F2 F 0.2509(3) 0.6141(3) 0.14568(9) 0.0370(15) Uani 1 1 d . . .
N3 N 0.3521(4) 0.4862(4) 0.03347(14) 0.030(2) Uani 1 1 d . . .
C3 C 0.1187(5) 0.4419(6) 0.14473(18) 0.034(3) Uani 1 1 d . . .
F1 F 0.2827(3) 0.5715(3) 0.10427(9) 0.0305(14) Uani 1 1 d . . .
N4 N 0.3698(4) 0.4954(4) 0.08623(13) 0.026(2) Uani 1 1 d . . .
C4 C 0.1570(5) 0.5075(5) 0.15363(17) 0.029(3) Uani 1 1 d . . .
H4 H 0.1459 0.5226 0.1685 0.035 Uiso 1 1 calc R . .
F5 F 0.3385(3) 0.5866(3) 0.01320(9) 0.0374(15) Uani 1 1 d . . .
N5 N 0.5811(4) 0.4645(4) 0.18943(15) 0.033(2) Uani 1 1 d . . .
C5 C 0.2116(5) 0.5486(5) 0.13945(17) 0.028(3) Uani 1 1 d . . .
F6 F 0.3925(3) 0.6437(3) -0.03063(10) 0.0541(19) Uani 1 1 d . . .
N6 N 0.5945(4) 0.4801(4) 0.13645(16) 0.035(2) Uani 1 1 d . . .
C6 C 0.2259(5) 0.5266(5) 0.11768(17) 0.025(2) Uani 1 1 d . . .
F7 F 0.4591(4) 0.4811(4) -0.04396(12) 0.072(2) Uani 1 1 d . . .
N7 N 0.4687(4) 0.3179(4) 0.13857(15) 0.035(2) Uani 1 1 d . . .
C7 C 0.1559(5) 0.3844(5) 0.07157(16) 0.030(3) Uani 1 1 d . . .
H7A H 0.1094 0.3777 0.0725 0.036 Uiso 1 1 calc R . .
H7B H 0.1559 0.3459 0.0802 0.036 Uiso 1 1 calc R . .
F8 F 0.4161(3) 0.4291(4) -0.00011(11) 0.0582(19) Uani 1 1 d . . .
N8 N 0.4613(4) 0.2982(4) 0.19113(16) 0.037(2) Uani 1 1 d . . .
C8 C 0.1748(5) 0.3853(5) 0.04502(17) 0.033(3) Uani 1 1 d . . .
H8A H 0.1372 0.3460 0.0363 0.039 Uiso 1 1 calc R . .
H8B H 0.2155 0.3800 0.0441 0.039 Uiso 1 1 calc R . .
F9 F 0.2460(3) 0.6033(3) 0.05863(9) 0.0305(14) Uani 1 1 d . . .
C9 C 0.2017(5) 0.4425(6) 0.00505(17) 0.045(3) Uani 1 1 d . . .
H9A H 0.2395 0.4336 0.0034 0.067 Uiso 1 1 calc R . .
H9B H 0.2130 0.4848 -0.0037 0.067 Uiso 1 1 calc R . .
H9C H 0.1606 0.4048 -0.0023 0.067 Uiso 1 1 calc R . .
F10 F 0.5791(3) 0.2710(3) 0.16338(10) 0.0394(15) Uani 1 1 d . . .
C10 C 0.1306(5) 0.4610(5) 0.03306(19) 0.040(3) Uani 1 1 d . . .
H10A H 0.1408 0.5016 0.0233 0.061 Uiso 1 1 calc R . .
H10B H 0.1221 0.4677 0.0505 0.061 Uiso 1 1 calc R . .
H10C H 0.0901 0.4215 0.0262 0.061 Uiso 1 1 calc R . .
F11 F 0.6239(3) 0.3849(3) 0.20946(10) 0.0385(15) Uani 1 1 d . . .
C11 C 0.3755(5) 0.5074(5) 0.00979(19) 0.034(3) Uani 1 1 d . . .
F12 F 0.6906(3) 0.4119(3) 0.25291(11) 0.0523(18) Uani 1 1 d . . .
C12 C 0.3709(5) 0.5602(5) -0.00068(17) 0.030(3) Uani 1 1 d . . .
F13 F 0.6552(4) 0.5963(4) 0.26563(11) 0.063(2) Uani 1 1 d . . .
C13 C 0.3976(6) 0.5892(6) -0.0237(2) 0.041(3) Uani 1 1 d . . .
F14 F 0.5946(4) 0.5759(3) 0.22196(11) 0.0583(19) Uani 1 1 d . . .
C14 C 0.4282(6) 0.5648(7) -0.03886(19) 0.050(4) Uani 1 1 d . . .
H14 H 0.4460 0.5840 -0.0548 0.061 Uiso 1 1 calc R . .
F15 F 0.5823(3) 0.3324(3) 0.11745(10) 0.0397(15) Uani 1 1 d . . .
C15 C 0.4318(6) 0.5110(7) -0.0297(2) 0.050(4) Uani 1 1 d . . .
F16 F 0.5836(4) 0.2726(3) 0.07456(11) 0.058(2) Uani 1 1 d . . .
C16 C 0.4076(5) 0.4828(6) -0.00623(19) 0.039(3) Uani 1 1 d . . .
F17 F 0.3518(4) 0.1972(5) 0.06334(14) 0.100(3) Uani 1 1 d . . .
C17 C 0.3676(5) 0.4378(5) 0.04603(18) 0.032(3) Uani 1 1 d . . .
H17A H 0.4169 0.4544 0.0447 0.039 Uiso 1 1 calc R . .
H17B H 0.3430 0.3932 0.0376 0.039 Uiso 1 1 calc R . .
F18 F 0.3466(4) 0.2507(4) 0.10612(13) 0.079(2) Uani 1 1 d . . .
C18 C 0.3472(5) 0.4295(5) 0.07343(17) 0.032(3) Uani 1 1 d . . .
H18A H 0.2972 0.4014 0.0747 0.038 Uiso 1 1 calc R . .
H18B H 0.3671 0.4050 0.0821 0.038 Uiso 1 1 calc R . .
C19 C 0.4436(5) 0.5396(5) 0.08391(18) 0.038(3) Uani 1 1 d . . .
H19A H 0.4573 0.5837 0.0917 0.057 Uiso 1 1 calc R . .
H19B H 0.4562 0.5464 0.0662 0.057 Uiso 1 1 calc R . .
H19C H 0.4667 0.5184 0.0923 0.057 Uiso 1 1 calc R . .
C20 C 0.3513(6) 0.4809(5) 0.11265(18) 0.041(3) Uani 1 1 d . . .
H20A H 0.3772 0.4618 0.1203 0.062 Uiso 1 1 calc R . .
H20B H 0.3025 0.4482 0.1141 0.062 Uiso 1 1 calc R . .
H20C H 0.3617 0.5231 0.1213 0.062 Uiso 1 1 calc R . .
C21 C 0.6093(5) 0.4804(5) 0.21245(19) 0.032(3) Uani 1 1 d . . .
C22 C 0.6324(5) 0.4393(5) 0.22293(18) 0.034(3) Uani 1 1 d . . .
C23 C 0.6660(6) 0.4528(5) 0.24545(19) 0.037(3) Uani 1 1 d . . .
C24 C 0.6745(6) 0.5057(5) 0.2604(2) 0.044(3) Uani 1 1 d . . .
H24 H 0.6966 0.5148 0.2762 0.053 Uiso 1 1 calc R . .
C25 C 0.6494(6) 0.5438(6) 0.2512(2) 0.048(3) Uani 1 1 d . . .
C26 C 0.6190(6) 0.5339(5) 0.2292(2) 0.039(3) Uani 1 1 d . . .
C27 C 0.5662(5) 0.5135(6) 0.17703(18) 0.041(3) Uani 1 1 d . . .
H27A H 0.6067 0.5596 0.1780 0.049 Uiso 1 1 calc R . .
H27B H 0.5284 0.5145 0.1859 0.049 Uiso 1 1 calc R . .
C28 C 0.5468(5) 0.4946(5) 0.14954(18) 0.038(3) Uani 1 1 d . . .
H28A H 0.5007 0.4542 0.1487 0.046 Uiso 1 1 calc R . .
H28B H 0.5454 0.5326 0.1410 0.046 Uiso 1 1 calc R . .
C29 C 0.5747(6) 0.4670(6) 0.10964(18) 0.048(3) Uani 1 1 d . . .
H29A H 0.5261 0.4336 0.1083 0.072 Uiso 1 1 calc R . .
H29B H 0.6011 0.4491 0.1014 0.072 Uiso 1 1 calc R . .
H29C H 0.5840 0.5095 0.1016 0.072 Uiso 1 1 calc R . .
C30 C 0.6632(6) 0.5385(6) 0.1380(2) 0.050(3) Uani 1 1 d . . .
H30A H 0.6642 0.5781 0.1302 0.075 Uiso 1 1 calc R . .
H30B H 0.6948 0.5282 0.1292 0.075 Uiso 1 1 calc R . .
H30C H 0.6767 0.5486 0.1555 0.075 Uiso 1 1 calc R . .
C31 C 0.4646(5) 0.2921(5) 0.11517(19) 0.035(3) Uani 1 1 d . . .
C32 C 0.5229(6) 0.2975(5) 0.10391(19) 0.038(3) Uani 1 1 d . . .
C33 C 0.5256(7) 0.2691(6) 0.0818(2) 0.041(3) Uani 1 1 d . . .
C34 C 0.4674(7) 0.2340(6) 0.0677(2) 0.059(4) Uani 1 1 d . . .
H34 H 0.4678 0.2132 0.0523 0.071 Uiso 1 1 calc R . .
C35 C 0.4090(7) 0.2298(7) 0.0766(2) 0.064(4) Uani 1 1 d . . .
C36 C 0.4063(6) 0.2576(6) 0.0996(2) 0.049(3) Uani 1 1 d . . .
C37 C 0.4045(5) 0.3006(5) 0.15120(19) 0.041(3) Uani 1 1 d . . .
H37A H 0.3723 0.2511 0.1499 0.049 Uiso 1 1 calc R . .
H37B H 0.3835 0.3249 0.1432 0.049 Uiso 1 1 calc R . .
C38 C 0.4189(5) 0.3206(5) 0.1777(2) 0.039(3) Uani 1 1 d . . .
H38A H 0.3749 0.3021 0.1866 0.047 Uiso 1 1 calc R . .
H38B H 0.4417 0.3707 0.1787 0.047 Uiso 1 1 calc R . .
C39 C 0.4297(6) 0.2235(6) 0.1892(2) 0.055(4) Uani 1 1 d . . .
H39A H 0.4596 0.2091 0.1969 0.082 Uiso 1 1 calc R . .
H39B H 0.4228 0.2102 0.1715 0.082 Uiso 1 1 calc R . .
H39C H 0.3858 0.2017 0.1978 0.082 Uiso 1 1 calc R . .
C40 C 0.4669(5) 0.3170(6) 0.21779(19) 0.047(3) Uani 1 1 d . . .
H40A H 0.4213 0.2983 0.2250 0.071 Uiso 1 1 calc R . .
H40B H 0.4913 0.3667 0.2194 0.071 Uiso 1 1 calc R . .
H40C H 0.4918 0.2986 0.2267 0.071 Uiso 1 1 calc R . .
C41 C 0.0626(11) 0.7365(13) -0.0265(4) 0.086(4) Uiso 0.50 1 d PD B 1
H41A H 0.1085 0.7760 -0.0254 0.129 Uiso 0.50 1 calc PR B 1
H41B H 0.0561 0.7155 -0.0430 0.129 Uiso 0.50 1 calc PR B 1
H41C H 0.0566 0.7034 -0.0136 0.129 Uiso 0.50 1 calc PR B 1
C42 C 0.0107(9) 0.7592(9) -0.0227(3) 0.086(4) Uiso 0.50 1 d PD B 1
C43 C -0.0010(13) 0.7917(14) -0.0423(4) 0.086(4) Uiso 0.50 1 d PD B 1
H43 H 0.0247 0.8028 -0.0573 0.103 Uiso 0.50 1 calc PR B 1
C44 C -0.0509(12) 0.8070(13) -0.0390(4) 0.086(4) Uiso 0.50 1 d PD B 1
H44 H -0.0693 0.8180 -0.0531 0.103 Uiso 0.50 1 calc PR B 1
C45 C -0.0747(12) 0.8066(13) -0.0158(4) 0.086(4) Uiso 0.50 1 d PD B 1
H45 H -0.0933 0.8348 -0.0119 0.103 Uiso 0.50 1 calc PR B 1
C46 C -0.0717(13) 0.7654(15) 0.0019(4) 0.086(4) Uiso 0.50 1 d PD B 1
H46 H -0.1028 0.7497 0.0155 0.103 Uiso 0.50 1 calc PR B 1
C47 C -0.0232(15) 0.7468(17) -0.0002(4) 0.086(4) Uiso 0.50 1 d PD B 1
H47 H -0.0132 0.7261 0.0133 0.103 Uiso 0.50 1 calc PR B 1
C52 C 0.0115(18) 0.7927(19) -0.0438(5) 0.167(8) Uiso 0.50 1 d PD A 2
H52 H 0.0308 0.8112 -0.0597 0.200 Uiso 0.50 1 calc PR A 2
C50 C -0.0383(17) 0.8680(15) -0.0419(6) 0.167(8) Uiso 0.50 1 d PD A 2
H50A H -0.0650 0.8793 -0.0305 0.250 Uiso 0.25 1 calc PR A 2
H50B H -0.0633 0.8501 -0.0575 0.250 Uiso 0.25 1 calc PR A 2
H50C H 0.0053 0.9090 -0.0454 0.250 Uiso 0.25 1 calc PR A 2
H50D H -0.0170 0.8796 -0.0584 0.250 Uiso 0.25 1 calc PR A 2
H50E H -0.0187 0.9088 -0.0314 0.250 Uiso 0.25 1 calc PR A 2
H50F H -0.0873 0.8499 -0.0436 0.250 Uiso 0.25 1 calc PR A 2
C56 C -0.0558(19) 0.790(2) -0.0064(6) 0.167(8) Uiso 0.50 1 d PD A 2
H56 H -0.0827 0.8054 0.0020 0.200 Uiso 0.50 1 calc PR A 2
C54 C 0.0077(18) 0.7347(18) -0.0075(6) 0.167(8) Uiso 0.50 1 d PD A 2
H54 H 0.0360 0.7248 0.0026 0.200 Uiso 0.50 1 calc PR A 2
C55 C -0.043(2) 0.742(2) 0.0032(6) 0.167(8) Uiso 0.50 1 d PD A 2
H55 H -0.0681 0.7140 0.0169 0.200 Uiso 0.50 1 calc PR A 2
C51 C -0.0256(11) 0.8151(12) -0.0299(4) 0.167(8) Uiso 0.50 1 d PD A 2

loop_
_atom_site_aniso_label
_atom_site_aniso_U_11
_atom_site_aniso_U_22
_atom_site_aniso_U_33
_atom_site_aniso_U_23
_atom_site_aniso_U_13
_atom_site_aniso_U_12
Ce1 0.0253(4) 0.0216(4) 0.0224(3) -0.0004(3) 0.0029(3) 0.0117(3)
F4 0.050(4) 0.034(4) 0.052(4) 0.009(3) 0.018(3) 0.010(3)
N1 0.034(5) 0.027(5) 0.021(5) -0.007(4) -0.002(4) 0.013(4)
C1 0.026(6) 0.027(6) 0.019(6) 0.007(5) -0.001(5) 0.012(5)
Ce2 0.0257(4) 0.0274(4) 0.0335(4) -0.0040(3) -0.0027(3) 0.0150(3)
F3 0.059(5) 0.045(4) 0.050(4) 0.013(3) 0.025(4) 0.019(4)
N2 0.032(5) 0.037(6) 0.030(5) -0.008(4) -0.002(4) 0.018(5)
C2 0.028(6) 0.013(6) 0.036(6) -0.002(5) 0.005(5) 0.008(5)
F2 0.043(4) 0.033(4) 0.028(3) -0.003(3) 0.001(3) 0.014(3)
N3 0.030(5) 0.038(6) 0.024(5) -0.001(4) 0.003(4) 0.018(5)
C3 0.032(7) 0.051(8) 0.019(6) 0.013(6) 0.015(5) 0.021(6)
F1 0.030(3) 0.027(3) 0.023(3) -0.005(3) -0.001(3) 0.005(3)
N4 0.026(5) 0.027(5) 0.025(5) -0.006(4) -0.001(4) 0.014(4)
C4 0.033(7) 0.038(7) 0.023(6) 0.004(5) 0.008(5) 0.023(6)
F5 0.063(4) 0.036(4) 0.023(3) 0.006(3) 0.013(3) 0.032(3)
N5 0.038(6) 0.035(6) 0.031(5) -0.007(4) 0.003(4) 0.022(5)
C5 0.050(7) 0.031(7) 0.017(5) -0.010(5) 0.000(5) 0.031(6)
F6 0.066(5) 0.060(5) 0.030(4) 0.010(3) 0.005(3) 0.026(4)
N6 0.032(6) 0.028(5) 0.046(6) -0.002(5) -0.003(5) 0.016(5)
C6 0.019(6) 0.019(6) 0.024(6) 0.014(5) 0.005(5) 0.000(5)
F7 0.070(5) 0.113(7) 0.047(4) -0.009(4) 0.020(4) 0.057(5)
N7 0.034(6) 0.040(6) 0.032(5) -0.009(4) -0.004(4) 0.019(5)
C7 0.032(6) 0.026(6) 0.030(6) -0.010(5) -0.002(5) 0.013(5)
F8 0.064(5) 0.073(5) 0.055(4) -0.020(4) 0.007(4) 0.047(4)
N8 0.037(6) 0.033(6) 0.044(6) -0.012(5) 0.002(5) 0.020(5)
C8 0.041(7) 0.019(6) 0.037(7) -0.012(5) -0.006(5) 0.014(5)
F9 0.032(3) 0.031(3) 0.034(3) -0.003(3) -0.006(3) 0.021(3)
C9 0.036(7) 0.054(8) 0.033(7) -0.010(6) 0.000(5) 0.014(6)
F10 0.039(4) 0.026(3) 0.056(4) -0.003(3) 0.003(3) 0.018(3)
C10 0.035(7) 0.045(8) 0.042(7) 0.001(6) -0.002(6) 0.021(6)
F11 0.048(4) 0.031(4) 0.043(4) -0.005(3) -0.007(3) 0.025(3)
C11 0.034(7) 0.038(7) 0.031(6) -0.001(5) 0.005(5) 0.018(6)
F12 0.059(5) 0.050(4) 0.050(4) -0.004(3) -0.019(3) 0.030(4)
C12 0.039(7) 0.028(6) 0.020(6) -0.002(5) 0.011(5) 0.015(6)
F13 0.091(6) 0.074(5) 0.047(4) -0.029(4) -0.027(4) 0.059(5)
C13 0.042(8) 0.039(8) 0.041(7) 0.003(6) -0.006(6) 0.018(6)
F14 0.085(5) 0.057(5) 0.058(4) -0.013(4) -0.012(4) 0.054(4)
C14 0.052(9) 0.088(11) 0.018(6) -0.008(7) -0.003(6) 0.040(8)
F15 0.028(4) 0.051(4) 0.038(4) -0.007(3) -0.002(3) 0.018(3)
C15 0.031(7) 0.088(11) 0.035(7) -0.025(7) 0.001(6) 0.032(8)
F16 0.079(5) 0.068(5) 0.038(4) 0.001(4) 0.021(4) 0.047(5)
C16 0.038(7) 0.046(8) 0.031(7) -0.005(6) 0.005(5) 0.020(6)
F17 0.062(6) 0.141(8) 0.078(6) -0.060(6) -0.038(5) 0.035(6)
C17 0.040(7) 0.023(6) 0.046(7) -0.006(5) 0.002(5) 0.024(6)
F18 0.044(5) 0.115(7) 0.077(5) -0.029(5) -0.022(4) 0.040(5)
C18 0.035(7) 0.027(6) 0.031(6) 0.008(5) 0.010(5) 0.014(5)
C19 0.033(7) 0.039(7) 0.041(7) -0.005(6) -0.005(5) 0.018(6)
C20 0.054(8) 0.041(7) 0.041(7) 0.011(6) 0.009(6) 0.033(6)
C21 0.027(6) 0.031(7) 0.033(7) 0.011(5) 0.013(5) 0.012(5)
C22 0.044(7) 0.042(7) 0.023(6) -0.004(5) -0.001(5) 0.027(6)
C23 0.058(8) 0.033(7) 0.032(7) 0.010(5) 0.016(6) 0.031(7)
C24 0.062(9) 0.032(7) 0.041(7) -0.001(6) -0.014(6) 0.026(7)
C25 0.060(9) 0.030(7) 0.054(8) -0.014(6) -0.009(7) 0.023(7)
C26 0.056(8) 0.028(7) 0.043(7) -0.003(6) 0.000(6) 0.028(6)
C27 0.039(7) 0.051(8) 0.042(7) -0.004(6) 0.011(6) 0.030(7)
C28 0.046(8) 0.024(6) 0.043(7) 0.003(5) -0.003(6) 0.015(6)
C29 0.055(8) 0.066(9) 0.023(6) -0.002(6) -0.006(6) 0.031(7)
C30 0.049(8) 0.045(8) 0.059(8) 0.007(7) 0.002(7) 0.025(7)
C31 0.025(7) 0.037(7) 0.037(7) 0.004(5) 0.004(5) 0.010(6)
C32 0.045(8) 0.034(7) 0.035(7) 0.000(6) -0.009(6) 0.020(6)
C33 0.074(10) 0.035(7) 0.026(6) -0.001(5) 0.005(7) 0.036(7)
C34 0.088(11) 0.059(9) 0.029(7) -0.015(6) -0.020(8) 0.036(9)
C35 0.064(11) 0.082(11) 0.047(9) -0.013(8) -0.008(8) 0.038(9)
C36 0.023(7) 0.057(9) 0.059(9) 0.003(7) -0.009(6) 0.013(6)
C37 0.044(8) 0.040(7) 0.044(7) -0.007(6) 0.007(6) 0.024(6)
C38 0.020(6) 0.030(7) 0.062(8) -0.002(6) 0.001(6) 0.008(5)
C39 0.063(9) 0.040(8) 0.061(9) 0.007(7) 0.014(7) 0.026(7)
C40 0.039(7) 0.049(8) 0.049(8) 0.003(6) 0.017(6) 0.019(7)

loop_
_atom_type_symbol
_atom_type_description
_atom_type_scat_dispersion_real
_atom_type_scat_dispersion_imag
_atom_type_scat_source
C C 0.0033 0.0016 'International Tables Vol C Tables 4.2.6.8 and 6.1.1.4'
H H 0.0000 0.0000 'International Tables Vol C Tables 4.2.6.8 and 6.1.1.4'
F F 0.0171 0.0103 'International Tables Vol C Tables 4.2.6.8 and 6.1.1.4'
Ce Ce -0.2486 2.6331 'International Tables Vol C Tables 4.2.6.8 and 6.1.1.4'
N N 0.0061 0.0033 'International Tables Vol C Tables 4.2.6.8 and 6.1.1.4'

loop_
_geom_angle_atom_site_label_1
_geom_angle_atom_site_label_2
_geom_angle_atom_site_label_3
_geom_angle
_geom_angle_site_symmetry_1
_geom_angle_site_symmetry_3
F9 Ce1 F9 82.6(3) . 2_665
F9 Ce1 N3 146.7(2) . .
F9 Ce1 N3 91.7(2) 2_665 .
F9 Ce1 N1 91.1(2) . .
F9 Ce1 N1 146.2(2) 2_665 .
N3 Ce1 N1 110.4(3) . .
F9 Ce1 F1 68.00(17) . .
F9 Ce1 F1 83.87(16) 2_665 .
N3 Ce1 F1 144.2(2) . .
N1 Ce1 F1 63.1(2) . .
F9 Ce1 F5 84.73(17) . .
F9 Ce1 F5 66.96(17) 2_665 .
N3 Ce1 F5 63.1(2) . .
N1 Ce1 F5 145.7(2) . .
F1 Ce1 F5 142.52(16) . .
F9 Ce1 N2 84.9(2) . .
F9 Ce1 N2 145.4(2) 2_665 .
N3 Ce1 N2 81.3(3) . .
N1 Ce1 N2 65.9(2) . .
F1 Ce1 N2 120.7(2) . .
F5 Ce1 N2 79.8(2) . .
F9 Ce1 N4 144.5(2) . .
F9 Ce1 N4 85.2(2) 2_665 .
N3 Ce1 N4 66.5(2) . .
N1 Ce1 N4 80.9(2) . .
F1 Ce1 N4 77.68(19) . .
F5 Ce1 N4 120.4(2) . .
N2 Ce1 N4 121.6(2) . .
C1 N1 C7 118.4(8) . .
C1 N1 Ce1 122.5(6) . .
C7 N1 Ce1 117.6(5) . .
N1 C1 C2 130.3(9) . .
N1 C1 C6 120.2(9) . .
C2 C1 C6 109.5(8) . .
C54 C53 C52 116.9(10) . .
C54 C53 H53 121.5 . .
C52 C53 H53 121.5 . .
F10 Ce2 F10 82.6(3) . 3_665
F10 Ce2 N7 91.8(2) . .
F10 Ce2 N7 146.4(2) 3_665 .
F10 Ce2 N5 145.9(2) . .
F10 Ce2 N5 91.0(2) 3_665 .
N7 Ce2 N5 110.7(3) . .
F10 Ce2 F11 84.10(18) . .
F10 Ce2 F11 68.22(19) 3_665 .
N7 Ce2 F11 144.4(2) . .
N5 Ce2 F11 62.6(2) . .
F10 Ce2 F15 68.25(18) . .
F10 Ce2 F15 84.38(18) 3_665 .
N7 Ce2 F15 63.0(2) . .
N5 Ce2 F15 144.7(2) . .
F11 Ce2 F15 143.46(17) . .
F10 Ce2 N8 84.4(2) . .
F10 Ce2 N8 144.4(2) 3_665 .
N7 Ce2 N8 66.7(3) . .
N5 Ce2 N8 81.6(3) . .
F11 Ce2 N8 77.6(2) . .
F15 Ce2 N8 120.7(2) . .
F10 Ce2 N6 145.1(2) . .
F10 Ce2 N6 85.4(2) 3_665 .
N7 Ce2 N6 80.5(3) . .
N5 Ce2 N6 66.6(3) . .
F11 Ce2 N6 121.2(2) . .
F15 Ce2 N6 78.1(2) . .
N8 Ce2 N6 122.0(3) . .
C9 N2 C10 106.9(8) . .
C9 N2 C8 108.6(8) . .
C10 N2 C8 111.7(8) . .
C9 N2 Ce1 116.4(6) . .
C10 N2 Ce1 114.5(6) . .
C8 N2 Ce1 98.5(5) . .
F4 C2 C3 117.0(9) . .
F4 C2 C1 119.7(9) . .
C3 C2 C1 123.3(9) . .
C11 N3 C17 119.3(8) . .
C11 N3 Ce1 122.6(7) . .
C17 N3 Ce1 117.6(6) . .
F3 C3 C2 117.2(10) . .
F3 C3 C4 118.7(9) . .
C2 C3 C4 124.1(9) . .
C6 F1 Ce1 118.2(5) . .
C20 N4 C19 109.7(8) . .
C20 N4 C18 107.7(7) . .
C19 N4 C18 110.6(7) . .
C20 N4 Ce1 116.7(6) . .
C19 N4 Ce1 113.5(6) . .
C18 N4 Ce1 97.7(5) . .
C5 C4 C3 114.6(9) . .
C5 C4 H4 122.7 . .
C3 C4 H4 122.7 . .
C12 F5 Ce1 117.4(5) . .
C21 N5 C27 117.7(8) . .
C21 N5 Ce2 123.9(7) . .
C27 N5 Ce2 117.3(6) . .
F2 C5 C4 119.9(9) . .
F2 C5 C6 118.0(9) . .
C4 C5 C6 121.9(10) . .
C28 N6 C30 110.1(8) . .
C28 N6 C29 108.9(8) . .
C30 N6 C29 108.3(8) . .
C28 N6 Ce2 98.3(6) . .
C30 N6 Ce2 114.7(6) . .
C29 N6 Ce2 115.9(6) . .
C5 C6 F1 118.5(9) . .
C5 C6 C1 126.3(9) . .
F1 C6 C1 115.1(8) . .
C31 N7 C37 117.4(8) . .
C31 N7 Ce2 123.4(7) . .
C37 N7 Ce2 118.1(6) . .
N1 C7 C8 110.9(8) . .
N1 C7 H7A 109.5 . .
C8 C7 H7A 109.5 . .
N1 C7 H7B 109.5 . .
C8 C7 H7B 109.5 . .
H7A C7 H7B 108.0 . .
C40 N8 C39 108.8(8) . .
C40 N8 C38 110.2(8) . .
C39 N8 C38 109.4(8) . .
C40 N8 Ce2 115.8(6) . .
C39 N8 Ce2 115.6(6) . .
C38 N8 Ce2 96.2(6) . .
C7 C8 N2 112.8(8) . .
C7 C8 H8A 109.0 . .
N2 C8 H8A 109.0 . .
C7 C8 H8B 109.0 . .
N2 C8 H8B 109.0 . .
H8A C8 H8B 107.8 . .
Ce1 F9 Ce1 157.4(3) . 3_565
N2 C9 H9A 109.5 . .
N2 C9 H9B 109.5 . .
H9A C9 H9B 109.5 . .
N2 C9 H9C 109.5 . .
H9A C9 H9C 109.5 . .
H9B C9 H9C 109.5 . .
Ce2 F10 Ce2 157.4(3) . 2_655
N2 C10 H10A 109.5 . .
N2 C10 H10B 109.5 . .
H10A C10 H10B 109.5 . .
N2 C10 H10C 109.5 . .
H10A C10 H10C 109.5 . .
H10B C10 H10C 109.5 . .
C22 F11 Ce2 117.3(5) . .
N3 C11 C12 120.0(9) . .
N3 C11 C16 127.7(10) . .
C12 C11 C16 112.3(9) . .
C11 C12 F5 116.8(8) . .
C11 C12 C13 124.8(10) . .
F5 C12 C13 118.4(9) . .
F6 C13 C14 120.5(11) . .
F6 C13 C12 117.4(10) . .
C14 C13 C12 122.0(11) . .
C13 C14 C15 115.2(11) . .
C13 C14 H14 122.4 . .
C15 C14 H14 122.4 . .
C32 F15 Ce2 117.8(6) . .
C14 C15 F7 119.6(11) . .
C14 C15 C16 123.7(11) . .
F7 C15 C16 116.8(12) . .
F8 C16 C15 115.3(10) . .
F8 C16 C11 122.7(10) . .
C15 C16 C11 121.9(11) . .
N3 C17 C18 111.2(7) . .
N3 C17 H17A 109.4 . .
C18 C17 H17A 109.4 . .
N3 C17 H17B 109.4 . .
C18 C17 H17B 109.4 . .
H17A C17 H17B 108.0 . .
N4 C18 C17 112.9(8) . .
N4 C18 H18A 109.0 . .
C17 C18 H18A 109.0 . .
N4 C18 H18B 109.0 . .
C17 C18 H18B 109.0 . .
H18A C18 H18B 107.8 . .
N4 C19 H19A 109.5 . .
N4 C19 H19B 109.5 . .
H19A C19 H19B 109.5 . .
N4 C19 H19C 109.5 . .
H19A C19 H19C 109.5 . .
H19B C19 H19C 109.5 . .
N4 C20 H20A 109.5 . .
N4 C20 H20B 109.5 . .
H20A C20 H20B 109.5 . .
N4 C20 H20C 109.5 . .
H20A C20 H20C 109.5 . .
H20B C20 H20C 109.5 . .
N5 C21 C22 118.3(10) . .
N5 C21 C26 130.3(10) . .
C22 C21 C26 111.4(10) . .
F11 C22 C23 118.5(9) . .
F11 C22 C21 117.7(9) . .
C23 C22 C21 123.8(10) . .
F12 C23 C24 120.0(10) . .
F12 C23 C22 118.5(9) . .
C24 C23 C22 121.6(10) . .
C25 C24 C23 115.4(11) . .
C25 C24 H24 122.3 . .
C23 C24 H24 122.3 . .
C26 C25 C24 124.7(11) . .
C26 C25 F13 117.5(10) . .
C24 C25 F13 117.8(11) . .
C25 C26 F14 119.3(10) . .
C25 C26 C21 122.9(10) . .
F14 C26 C21 117.8(10) . .
N5 C27 C28 111.3(8) . .
N5 C27 H27A 109.4 . .
C28 C27 H27A 109.4 . .
N5 C27 H27B 109.4 . .
C28 C27 H27B 109.4 . .
H27A C27 H27B 108.0 . .
N6 C28 C27 112.4(8) . .
N6 C28 H28A 109.1 . .
C27 C28 H28A 109.1 . .
N6 C28 H28B 109.1 . .
C27 C28 H28B 109.1 . .
H28A C28 H28B 107.9 . .
N6 C29 H29A 109.5 . .
N6 C29 H29B 109.5 . .
H29A C29 H29B 109.5 . .
N6 C29 H29C 109.5 . .
H29A C29 H29C 109.5 . .
H29B C29 H29C 109.5 . .
N6 C30 H30A 109.5 . .
N6 C30 H30B 109.5 . .
H30A C30 H30B 109.5 . .
N6 C30 H30C 109.5 . .
H30A C30 H30C 109.5 . .
H30B C30 H30C 109.5 . .
N7 C31 C32 119.7(10) . .
N7 C31 C36 128.2(10) . .
C32 C31 C36 112.1(10) . .
C33 C32 F15 117.7(10) . .
C33 C32 C31 126.5(11) . .
F15 C32 C31 115.8(9) . .
F16 C33 C32 119.9(11) . .
F16 C33 C34 120.6(11) . .
C32 C33 C34 119.4(12) . .
C35 C34 C33 117.9(12) . .
C35 C34 H34 121.0 . .
C33 C34 H34 121.0 . .
F17 C35 C34 119.8(12) . .
F17 C35 C36 117.9(12) . .
C34 C35 C36 122.2(12) . .
F18 C36 C35 116.6(11) . .
F18 C36 C31 121.7(11) . .
C35 C36 C31 121.7(11) . .
N7 C37 C38 108.8(9) . .
N7 C37 H37A 109.9 . .
C38 C37 H37A 109.9 . .
N7 C37 H37B 109.9 . .
C38 C37 H37B 109.9 . .
H37A C37 H37B 108.3 . .
C37 C38 N8 116.3(9) . .
C37 C38 H38A 108.2 . .
N8 C38 H38A 108.2 . .
C37 C38 H38B 108.2 . .
N8 C38 H38B 108.2 . .
H38A C38 H38B 107.4 . .
N8 C39 H39A 109.5 . .
N8 C39 H39B 109.5 . .
H39A C39 H39B 109.5 . .
N8 C39 H39C 109.5 . .
H39A C39 H39C 109.5 . .
H39B C39 H39C 109.5 . .
N8 C40 H40A 109.5 . .
N8 C40 H40B 109.5 . .
H40A C40 H40B 109.5 . .
N8 C40 H40C 109.5 . .
H40A C40 H40C 109.5 . .
H40B C40 H40C 109.5 . .
C47 C42 C43 122.1(9) . .
C47 C42 C41 119.8(9) . .
C43 C42 C41 118.0(8) . .
C44 C43 C42 116.8(9) . .
C44 C43 H43 121.6 . .
C42 C43 H43 121.6 . .
C43 C44 C45 119.9(9) . .
C43 C44 H44 120.0 . .
C45 C44 H44 120.0 . .
C46 C45 C44 119.2(10) . .
C46 C45 H45 120.4 . .
C44 C45 H45 120.4 . .
C45 C46 C47 118.7(8) . .
C45 C46 H46 120.6 . .
C47 C46 H46 120.6 . .
C46 C47 C42 117.7(10) . .
C46 C47 H47 121.2 . .
C42 C47 H47 121.2 . .
C53 C52 C51 114.0(10) . .
C53 C52 H52 123.0 . .
C51 C52 H52 123.0 . .
C51 C50 H50A 109.5 . .
C51 C50 H50B 109.5 . .
H50A C50 H50B 109.5 . .
C51 C50 H50C 109.5 . .
H50A C50 H50C 109.5 . .
H50B C50 H50C 109.5 . .
C51 C50 H50D 109.5 . .
H50A C50 H50D 141.1 . .
H50B C50 H50D 56.3 . .
H50C C50 H50D 56.3 . .
C51 C50 H50E 109.5 . .
H50A C50 H50E 56.3 . .
H50B C50 H50E 141.1 . .
H50C C50 H50E 56.3 . .
H50D C50 H50E 109.5 . .
C51 C50 H50F 109.5 . .
H50A C50 H50F 56.3 . .
H50B C50 H50F 56.3 . .
H50C C50 H50F 141.1 . .
H50D C50 H50F 109.5 . .
H50E C50 H50F 109.5 . .
C55 C56 C51 113.4(10) . .
C55 C56 H56 123.3 . .
C51 C56 H56 123.3 . .
C55 C54 C53 120.1(12) . .
C55 C54 H54 120.0 . .
C53 C54 H54 119.9 . .
C54 C55 C56 118.1(10) . .
C54 C55 H55 121.0 . .
C56 C55 H55 121.0 . .
C52 C51 C56 126.3(9) . .
C52 C51 C50 116.9(8) . .
C56 C51 C50 116.7(8) . .

loop_
_geom_bond_atom_site_label_1
_geom_bond_atom_site_label_2
_geom_bond_distance
_geom_bond_site_symmetry_2
Ce1 F9 2.325(5) .
Ce1 F9 2.332(5) 2_665
Ce1 N3 2.467(8) .
Ce1 N1 2.484(8) .
Ce1 F1 2.642(5) .
Ce1 F5 2.642(5) .
Ce1 N2 2.673(8) .
Ce1 N4 2.706(8) .
F4 C2 1.355(10) .
N1 C1 1.352(11) .
N1 C7 1.463(11) .
C1 C2 1.416(12) .
C1 C6 1.421(13) .
C53 C54 1.361(9) .
C53 C52 1.368(9) .
C53 H53 0.9500 .
Ce2 F10 2.325(5) .
Ce2 F10 2.328(5) 3_665
Ce2 N7 2.466(8) .
Ce2 N5 2.474(8) .
Ce2 F11 2.653(5) .
Ce2 F15 2.658(5) .
Ce2 N8 2.686(9) .
Ce2 N6 2.710(8) .
F3 C3 1.358(11) .
N2 C9 1.482(11) .
N2 C10 1.493(12) .
N2 C8 1.495(11) .
C2 C3 1.376(13) .
F2 C5 1.340(11) .
N3 C11 1.365(11) .
N3 C17 1.474(11) .
C3 C4 1.381(14) .
F1 C6 1.379(10) .
N4 C20 1.464(11) .
N4 C19 1.468(11) .
N4 C18 1.484(11) .
C4 C5 1.352(13) .
C4 H4 0.9500 .
F5 C12 1.376(10) .
N5 C21 1.351(12) .
N5 C27 1.474(12) .
C5 C6 1.369(12) .
F6 C13 1.351(12) .
N6 C28 1.460(12) .
N6 C30 1.461(12) .
N6 C29 1.488(12) .
F7 C15 1.362(12) .
N7 C31 1.366(12) .
N7 C37 1.472(12) .
C7 C8 1.481(12) .
C7 H7A 0.9900 .
C7 H7B 0.9900 .
F8 C16 1.365(12) .
N8 C40 1.477(12) .
N8 C39 1.479(13) .
N8 C38 1.481(12) .
C8 H8A 0.9900 .
C8 H8B 0.9900 .
F9 Ce1 2.332(5) 3_565
C9 H9A 0.9800 .
C9 H9B 0.9800 .
C9 H9C 0.9800 .
F10 Ce2 2.328(5) 2_655
C10 H10A 0.9800 .
C10 H10B 0.9800 .
C10 H10C 0.9800 .
F11 C22 1.358(11) .
C11 C12 1.374(13) .
C11 C16 1.409(14) .
F12 C23 1.361(11) .
C12 C13 1.387(13) .
F13 C25 1.369(12) .
C13 C14 1.353(15) .
F14 C26 1.376(11) .
C14 C15 1.357(16) .
C14 H14 0.9500 .
F15 C32 1.380(11) .
C15 C16 1.391(15) .
F16 C33 1.337(12) .
F17 C35 1.332(14) .
C17 C18 1.521(12) .
C17 H17A 0.9900 .
C17 H17B 0.9900 .
F18 C36 1.330(12) .
C18 H18A 0.9900 .
C18 H18B 0.9900 .
C19 H19A 0.9800 .
C19 H19B 0.9800 .
C19 H19C 0.9800 .
C20 H20A 0.9800 .
C20 H20B 0.9800 .
C20 H20C 0.9800 .
C21 C22 1.395(13) .
C21 C26 1.437(14) .
C22 C23 1.377(14) .
C23 C24 1.376(14) .
C24 C25 1.344(14) .
C24 H24 0.9500 .
C25 C26 1.328(14) .
C27 C28 1.534(13) .
C27 H27A 0.9900 .
C27 H27B 0.9900 .
C28 H28A 0.9900 .
C28 H28B 0.9900 .
C29 H29A 0.9800 .
C29 H29B 0.9800 .
C29 H29C 0.9800 .
C30 H30A 0.9800 .
C30 H30B 0.9800 .
C30 H30C 0.9800 .
C31 C32 1.404(14) .
C31 C36 1.420(14) .
C32 C33 1.365(14) .
C33 C34 1.377(15) .
C34 C35 1.366(17) .
C34 H34 0.9500 .
C35 C36 1.402(16) .
C37 C38 1.475(13) .
C37 H37A 0.9900 .
C37 H37B 0.9900 .
C38 H38A 0.9900 .
C38 H38B 0.9900 .
C39 H39A 0.9800 .
C39 H39B 0.9800 .
C39 H39C 0.9800 .
C40 H40A 0.9800 .
C40 H40B 0.9800 .
C40 H40C 0.9800 .
C41 C42 1.516(8) .
C41 H41A 0.9800 .
C41 H41B 0.9800 .
C41 H41C 0.9800 .
C42 C47 1.377(9) .
C42 C43 1.384(9) .
C43 C44 1.351(9) .
C43 H43 0.9500 .
C44 C45 1.356(9) .
C44 H44 0.9500 .
C45 C46 1.356(9) .
C45 H45 0.9500 .
C46 C47 1.369(9) .
C46 H46 0.9500 .
C47 H47 0.9500 .
C52 C51 1.398(10) .
C52 H52 0.9500 .
C50 C51 1.511(8) .
C50 H50A 0.9800 .
C50 H50B 0.9800 .
C50 H50C 0.9800 .
C50 H50D 0.9800 .
C50 H50E 0.9800 .
C50 H50F 0.9800 .
C56 C55 1.375(9) .
C56 C51 1.408(10) .
C56 H56 0.9500 .
C54 C55 1.357(9) .
C54 H54 0.9500 .
C55 H55 0.9500 .
